data_9011514
loop_
_publ_author_name
'Alkemper, J.'
'Fuess, H.'

_publ_section_title
;
 The crystal structures of NaMgPO~4~, Na~2~CaMg(PO~4~)~2~ and 
Na~18~Ca~13~Mg~5~(PO~4~)~18~:
 new examples for glaserite related structures
 Note: known as the alpha polymorph of Na~2~CaMg(PO~4~)~2~
;
_journal_issue 5
_journal_name_full 'Zeitschrift f"ur Kristallographie'
_journal_page_first 282
_journal_page_last 287
_journal_paper_doi 10.1524/zkri.1998.213.5.282
_journal_volume 213
_journal_year 1998
_chemical_compound_source Synthetic
_chemical_formula_sum 'Ca Mg Na2 O8 P2'
_chemical_name_mineral Brianite
_space_group_IT_number 14
_symmetry_space_group_name_Hall '-P 2ybc'
_symmetry_space_group_name_H-M 'P 1 21/c 1'
_cell_angle_alpha 90
_cell_angle_beta 90.78
_cell_angle_gamma 90
_cell_length_a 9.120
_cell_length_b 5.198
_cell_length_c 13.370
_cell_formula_units_Z 4
_cell_volume 633.756
_database_code_amcsd 0011078
_exptl_crystal_density_diffrn 3.147
_cod_original_formula_sum 'Na2 Ca Mg P2 O8'
_cod_database_code 9011514

loop_
_space_group_symop_operation_xyz
x,y,z
x,1/2-y,1/2+z
-x,1/2+y,1/2-z
-x,-y,-z

loop_
_atom_site_aniso_label
_atom_site_aniso_U_11
_atom_site_aniso_U_22
_atom_site_aniso_U_33
_atom_site_aniso_U_12
_atom_site_aniso_U_13
_atom_site_aniso_U_23
Nal 0.01600 0.01300 0.01200 -0.00100 -0.00100 -0.00200
Na2 0.01500 0.01300 0.00900 0.00100 -0.00100 -0.00200
Cal 0.02400 0.01000 0.00700 0.00100 0.00000 0.00000
Mg1 0.00600 0.00700 0.00400 0.00000 0.00000 0.00100
P1 0.00500 0.00500 0.00400 0.00000 -0.00100 0.00000
P2 0.00600 0.00500 0.00300 0.00000 0.00000 -0.00100
O11 0.02500 0.01900 0.00800 0.00200 -0.00200 -0.00700
O12 0.02700 0.01500 0.00400 0.00300 0.00000 -0.00300
O21 0.01500 0.00700 0.00800 0.00300 0.00200 0.00000
O22 0.01300 0.00800 0.00800 0.00400 0.00300 0.00000
O31 0.00800 0.01500 0.01400 -0.00100 -0.00500 0.00400
O32 0.00800 0.01500 0.01500 -0.00100 -0.00600 0.00400
O41 0.01500 0.01000 0.01700 -0.00300 0.00400 0.00600
O42 0.01400 0.00900 0.01300 -0.00300 0.00200 0.00400

loop_
_atom_site_label
_atom_site_fract_x
_atom_site_fract_y
_atom_site_fract_z
Nal 0.58120 0.27860 0.39860
Na2 0.08350 0.77740 0.41010
Cal 0.23730 0.31490 0.24940
Mg1 0.25260 0.25420 0.50180
P1 0.41370 0.77270 0.36950
P2 0.91850 0.27070 0.36540
O11 0.40240 0.67230 0.26330
O12 0.92360 0.19510 0.25580
O21 0.33480 0.03410 0.38110
O22 0.83190 0.52150 0.38120
O31 0.07580 0.30520 0.40680
O32 0.57520 0.80280 0.40140
O41 0.34100 0.57460 0.43860
O42 0.84550 0.05050 0.42420

loop_
_cod_related_entry_id
_cod_related_entry_database
_cod_related_entry_code
1 AMCSD 0011078
